data_1546315
loop_
_publ_author_name
'Qin, Shuang'
'Zheng, Yan'
'Zhang, Fa-Guang'
'Ma, Jun-An'

_publ_section_title
;
 One-Pot Cascade Transformations of Zinc Trifluorodiazoethylide and
 \a,\b-Unsaturated Enones: Access to Trifluoromethylated Polycyclic
 Pyrazolines.
;
_journal_issue 13
_journal_name_full 'Organic letters'
_journal_page_first 3406
_journal_page_last 3409
_journal_paper_doi 10.1021/acs.orglett.7b01362
_journal_volume 19
_journal_year 2017
_chemical_formula_sum 'C17 H13 F3 N2 O'
_chemical_formula_weight 318.29
_chemical_name_systematic
; 
 ? 
;
_space_group_IT_number 61
_symmetry_cell_setting orthorhombic
_symmetry_space_group_name_Hall '-P 2ac 2ab'
_symmetry_space_group_name_H-M 'P b c a'
_atom_sites_solution_hydrogens geom
_atom_sites_solution_primary direct
_atom_sites_solution_secondary difmap
_audit_creation_method SHELXL-97
_cell_angle_alpha 90.00
_cell_angle_beta 90.00
_cell_angle_gamma 90.00
_cell_formula_units_Z 8
_cell_length_a 15.766(2)
_cell_length_b 11.5833(16)
_cell_length_c 17.044(2)
_cell_measurement_reflns_used 3129
_cell_measurement_temperature 296(2)
_cell_measurement_theta_max 22.52
_cell_measurement_theta_min 2.39
_cell_volume 3112.6(7)
_computing_cell_refinement 'Bruker SMART'
_computing_data_collection 'Bruker SMART'
_computing_data_reduction 'Bruker SAINT'
_computing_molecular_graphics 'Bruker SHELXTL'
_computing_publication_material 'Bruker SHELXTL'
_computing_structure_refinement 'SHELXL-97 (Sheldrick, 1997)'
_computing_structure_solution 'SHELXS-97 (Sheldrick, 1990)'
_diffrn_ambient_temperature 296(2)
_diffrn_measured_fraction_theta_full 1.000
_diffrn_measured_fraction_theta_max 1.000
_diffrn_measurement_device_type 'CCD area detector'
_diffrn_measurement_method 'phi and omega scans'
_diffrn_radiation_monochromator graphite
_diffrn_radiation_source 'fine-focus sealed tube'
_diffrn_radiation_type MoK\a
_diffrn_radiation_wavelength 0.71073
_diffrn_reflns_av_R_equivalents 0.0385
_diffrn_reflns_av_sigmaI/netI 0.0296
_diffrn_reflns_limit_h_max 19
_diffrn_reflns_limit_h_min -18
_diffrn_reflns_limit_k_max 14
_diffrn_reflns_limit_k_min -7
_diffrn_reflns_limit_l_max 21
_diffrn_reflns_limit_l_min -21
_diffrn_reflns_number 16498
_diffrn_reflns_theta_full 26.00
_diffrn_reflns_theta_max 26.00
_diffrn_reflns_theta_min 2.39
_exptl_absorpt_coefficient_mu 0.110
_exptl_absorpt_correction_T_max 0.9782
_exptl_absorpt_correction_T_min 0.9697
_exptl_absorpt_correction_type multi-scan
_exptl_absorpt_process_details SADABS
_exptl_crystal_colour COLORLESS
_exptl_crystal_density_diffrn 1.358
_exptl_crystal_density_meas ?
_exptl_crystal_density_method 'not measured'
_exptl_crystal_description BLOCK
_exptl_crystal_F_000 1312
_exptl_crystal_size_max 0.28
_exptl_crystal_size_mid 0.22
_exptl_crystal_size_min 0.20
_refine_diff_density_max 0.262
_refine_diff_density_min -0.207
_refine_diff_density_rms 0.031
_refine_ls_extinction_coef 0.0112(9)
_refine_ls_extinction_expression Fc^*^=kFc[1+0.001xFc^2^\l^3^/sin(2\q)]^-1/4^
_refine_ls_extinction_method SHELXL
_refine_ls_goodness_of_fit_ref 1.027
_refine_ls_hydrogen_treatment mixed
_refine_ls_matrix_type full
_refine_ls_number_parameters 209
_refine_ls_number_reflns 3066
_refine_ls_number_restraints 0
_refine_ls_restrained_S_all 1.027
_refine_ls_R_factor_all 0.0733
_refine_ls_R_factor_gt 0.0476
_refine_ls_shift/su_max 0.000
_refine_ls_shift/su_mean 0.000
_refine_ls_structure_factor_coef Fsqd
_refine_ls_weighting_details 'calc w=1/[\s^2^(Fo^2^)+(0.0504P)^2^+1.0150P] where P=(Fo^2^+2Fc^2^)/3'
_refine_ls_weighting_scheme calc
_refine_ls_wR_factor_gt 0.1132
_refine_ls_wR_factor_ref 0.1274
_reflns_number_gt 2103
_reflns_number_total 3066
_reflns_threshold_expression >2sigma(I)
_cod_data_source_file ol7b01362_si_001.cif
_cod_data_source_block 170226b
_cod_depositor_comments
;
The following automatic conversions were performed:

'_symmetry_cell_setting' value 'Orthorhombic' changed to
'orthorhombic' according to
/home/data/users/saulius/crontab/automatic-downloads/rss-feeds/ACS/lib/dictionaries/cif_core.dic
dictionary named 'cif_core.dic' version 2.4.2 from 2011-04-26.

'_exptl_absorpt_correction_type' value 'MULTI-SCAN' changed to
'multi-scan' according to
/home/data/users/saulius/crontab/automatic-downloads/rss-feeds/ACS/lib/dictionaries/cif_core.dic
dictionary named 'cif_core.dic' version 2.4.2 from 2011-04-26.

'_exptl_crystal_density_meas' value 'NONE' was changed to '?' - the
value is perceived as not measured.

Automatic conversion script
Id: cif_fix_values 4973 2017-02-22 13:04:09Z antanas 

 Adding full bibliography for 1546315--1546316.cif.
;
_cod_original_cell_volume 3112.6(8)
_cod_original_sg_symbol_H-M Pbca
_cod_database_code 1546315

loop_
_symmetry_equiv_pos_as_xyz
'x, y, z'
'-x+1/2, -y, z+1/2'
'-x, y+1/2, -z+1/2'
'x+1/2, -y+1/2, -z'
'-x, -y, -z'
'x-1/2, y, -z-1/2'
'x, -y-1/2, z-1/2'
'-x-1/2, y-1/2, z'

loop_
_atom_site_label
_atom_site_type_symbol
_atom_site_fract_x
_atom_site_fract_y
_atom_site_fract_z
_atom_site_U_iso_or_equiv
_atom_site_adp_type
_atom_site_occupancy
_atom_site_symmetry_multiplicity
_atom_site_calc_flag
_atom_site_refinement_flags
F1 F 0.45404(9) 0.42422(14) 0.21971(10) 0.0976(5) Uani 1 1 d .
F2 F 0.46840(8) 0.25036(14) 0.17873(9) 0.0918(5) Uani 1 1 d .
F3 F 0.38138(11) 0.36454(17) 0.12237(8) 0.1105(7) Uani 1 1 d .
O1 O 0.12169(9) 0.48276(12) 0.17716(10) 0.0706(5) Uani 1 1 d .
N1 N 0.30086(11) 0.19461(15) 0.22010(13) 0.0723(6) Uani 1 1 d .
H1 H 0.3218 0.1263 0.2241 0.087 Uiso 1 1 calc R
N2 N 0.22493(10) 0.21700(15) 0.18804(11) 0.0610(5) Uani 1 1 d .
C1 C 0.18633(18) 0.3378(2) 0.37394(15) 0.0832(8) Uani 1 1 d .
H1A H 0.1591 0.2793 0.3464 0.100 Uiso 1 1 calc R
C2 C 0.1689(2) 0.3540(3) 0.4528(2) 0.1109(11) Uani 1 1 d .
H2 H 0.1300 0.3060 0.4778 0.133 Uiso 1 1 calc R
C3 C 0.2078(2) 0.4389(3) 0.49410(18) 0.1049(11) Uani 1 1 d .
H3 H 0.1967 0.4480 0.5473 0.126 Uiso 1 1 calc R
C4 C 0.2632(2) 0.5109(3) 0.45713(18) 0.0983(10) Uani 1 1 d .
H4 H 0.2891 0.5704 0.4848 0.118 Uiso 1 1 calc R
C5 C 0.28077(15) 0.4954(2) 0.37786(15) 0.0742(7) Uani 1 1 d .
H5 H 0.3183 0.5452 0.3528 0.089 Uiso 1 1 calc R
C6 C 0.24361(12) 0.40775(17) 0.33626(11) 0.0505(5) Uani 1 1 d .
C7 C 0.27003(11) 0.38523(16) 0.25219(11) 0.0445(5) Uani 1 1 d .
H7 H 0.2863 0.4577 0.2267 0.053 Uiso 1 1 calc R
C8 C 0.34355(11) 0.29718(16) 0.24713(12) 0.0470(5) Uani 1 1 d .
H8 H 0.3676 0.2840 0.2994 0.056 Uiso 1 1 calc R
C9 C 0.41166(14) 0.3336(2) 0.19155(13) 0.0657(6) Uani 1 1 d .
C10 C 0.20435(11) 0.32288(16) 0.20319(11) 0.0467(5) Uani 1 1 d .
C11 C 0.12847(12) 0.37766(17) 0.17148(12) 0.0486(5) Uani 1 1 d .
C12 C 0.06122(11) 0.31076(16) 0.13005(11) 0.0465(5) Uani 1 1 d .
C13 C 0.04286(12) 0.19621(18) 0.14588(13) 0.0543(5) Uani 1 1 d .
H13 H 0.0749 0.1558 0.1826 0.065 Uiso 1 1 calc R
C14 C -0.02291(14) 0.1419(2) 0.10723(14) 0.0664(6) Uani 1 1 d .
H14 H -0.0355 0.0652 0.1184 0.080 Uiso 1 1 calc R
C15 C -0.06962(15) 0.2003(2) 0.05272(14) 0.0721(7) Uani 1 1 d .
H15 H -0.1135 0.1630 0.0265 0.087 Uiso 1 1 calc R
C16 C -0.05229(15) 0.3131(2) 0.03650(14) 0.0740(7) Uani 1 1 d .
H16 H -0.0839 0.3524 -0.0010 0.089 Uiso 1 1 calc R
C17 C 0.01221(14) 0.3687(2) 0.07576(13) 0.0628(6) Uani 1 1 d .
H17 H 0.0228 0.4462 0.0656 0.075 Uiso 1 1 calc R

loop_
_atom_site_aniso_label
_atom_site_aniso_U_11
_atom_site_aniso_U_22
_atom_site_aniso_U_33
_atom_site_aniso_U_23
_atom_site_aniso_U_13
_atom_site_aniso_U_12
F1 0.0729(9) 0.0881(12) 0.1316(14) 0.0193(10) 0.0104(9) -0.0233(8)
F2 0.0695(8) 0.1120(13) 0.0938(11) 0.0049(9) 0.0254(7) 0.0311(8)
F3 0.1113(12) 0.1647(17) 0.0556(8) 0.0332(9) 0.0168(8) 0.0412(11)
O1 0.0632(9) 0.0341(9) 0.1144(13) -0.0044(8) -0.0237(9) -0.0003(7)
N1 0.0549(10) 0.0400(10) 0.1221(17) -0.0131(10) -0.0167(11) 0.0116(8)
N2 0.0507(10) 0.0448(11) 0.0876(13) -0.0133(9) -0.0068(9) 0.0056(8)
C1 0.108(2) 0.0649(17) 0.0771(17) -0.0041(13) 0.0301(15) -0.0061(15)
C2 0.151(3) 0.090(2) 0.092(2) 0.0062(18) 0.059(2) 0.014(2)
C3 0.139(3) 0.109(3) 0.0667(18) -0.0034(19) 0.0175(19) 0.056(2)
C4 0.113(2) 0.105(3) 0.0765(19) -0.0384(18) -0.0126(18) 0.025(2)
C5 0.0795(16) 0.0716(17) 0.0717(16) -0.0194(13) -0.0027(12) 0.0001(13)
C6 0.0551(11) 0.0432(12) 0.0532(11) -0.0027(9) 0.0007(10) 0.0115(9)
C7 0.0458(10) 0.0354(10) 0.0523(11) 0.0020(8) -0.0038(8) 0.0003(8)
C8 0.0468(10) 0.0449(11) 0.0492(10) 0.0013(9) -0.0014(8) 0.0033(8)
C9 0.0573(13) 0.0791(17) 0.0609(14) 0.0079(12) 0.0027(11) 0.0102(13)
C10 0.0463(10) 0.0360(11) 0.0579(12) -0.0050(9) -0.0017(9) 0.0005(8)
C11 0.0469(10) 0.0382(12) 0.0607(12) -0.0014(9) -0.0012(9) -0.0011(8)
C12 0.0449(10) 0.0399(11) 0.0546(11) -0.0042(9) -0.0009(9) 0.0007(8)
C13 0.0530(11) 0.0439(12) 0.0660(13) -0.0031(10) -0.0052(9) -0.0019(9)
C14 0.0656(14) 0.0525(14) 0.0810(16) -0.0096(12) -0.0061(12) -0.0112(11)
C15 0.0635(13) 0.0808(18) 0.0720(15) -0.0178(13) -0.0094(12) -0.0154(13)
C16 0.0714(15) 0.0850(19) 0.0656(15) 0.0029(13) -0.0224(12) -0.0030(13)
C17 0.0664(13) 0.0517(14) 0.0702(14) 0.0066(11) -0.0106(11) -0.0030(11)

loop_
_atom_type_symbol
_atom_type_description
_atom_type_scat_dispersion_real
_atom_type_scat_dispersion_imag
_atom_type_scat_source
C C 0.0033 0.0016 'International Tables Vol C Tables 4.2.6.8 and 6.1.1.4'
H H 0.0000 0.0000 'International Tables Vol C Tables 4.2.6.8 and 6.1.1.4'
N N 0.0061 0.0033 'International Tables Vol C Tables 4.2.6.8 and 6.1.1.4'
O O 0.0106 0.0060 'International Tables Vol C Tables 4.2.6.8 and 6.1.1.4'
F F 0.0171 0.0103 'International Tables Vol C Tables 4.2.6.8 and 6.1.1.4'

loop_
_geom_angle_atom_site_label_1
_geom_angle_atom_site_label_2
_geom_angle_atom_site_label_3
_geom_angle
N2 N1 C8 112.81(16)
N2 N1 H1 123.6
C8 N1 H1 123.6
C10 N2 N1 109.00(16)
C6 C1 C2 120.3(3)
C6 C1 H1A 119.8
C2 C1 H1A 119.8
C3 C2 C1 120.8(3)
C3 C2 H2 119.6
C1 C2 H2 119.6
C2 C3 C4 119.6(3)
C2 C3 H3 120.2
C4 C3 H3 120.2
C3 C4 C5 119.9(3)
C3 C4 H4 120.1
C5 C4 H4 120.1
C6 C5 C4 120.9(3)
C6 C5 H5 119.6
C4 C5 H5 119.6
C5 C6 C1 118.5(2)
C5 C6 C7 119.97(19)
C1 C6 C7 121.46(19)
C10 C7 C6 114.57(15)
C10 C7 C8 99.63(14)
C6 C7 C8 111.87(15)
C10 C7 H7 110.1
C6 C7 H7 110.1
C8 C7 H7 110.1
N1 C8 C9 111.49(18)
N1 C8 C7 102.21(14)
C9 C8 C7 112.82(17)
N1 C8 H8 110.0
C9 C8 H8 110.0
C7 C8 H8 110.0
F3 C9 F1 106.8(2)
F3 C9 F2 106.98(19)
F1 C9 F2 106.98(18)
F3 C9 C8 112.52(19)
F1 C9 C8 110.77(19)
F2 C9 C8 112.44(19)
N2 C10 C11 122.95(17)
N2 C10 C7 112.99(16)
C11 C10 C7 123.93(17)
O1 C11 C10 118.32(17)
O1 C11 C12 119.44(17)
C10 C11 C12 122.19(17)
C17 C12 C13 118.66(19)
C17 C12 C11 117.58(18)
C13 C12 C11 123.68(18)
C14 C13 C12 120.1(2)
C14 C13 H13 120.0
C12 C13 H13 120.0
C15 C14 C13 120.2(2)
C15 C14 H14 119.9
C13 C14 H14 119.9
C16 C15 C14 120.4(2)
C16 C15 H15 119.8
C14 C15 H15 119.8
C15 C16 C17 119.9(2)
C15 C16 H16 120.1
C17 C16 H16 120.1
C16 C17 C12 120.8(2)
C16 C17 H17 119.6
C12 C17 H17 119.6

loop_
_geom_bond_atom_site_label_1
_geom_bond_atom_site_label_2
_geom_bond_distance
F1 C9 1.333(3)
F2 C9 1.334(3)
F3 C9 1.321(3)
O1 C11 1.226(2)
N1 N2 1.341(2)
N1 C8 1.441(2)
N1 H1 0.8600
N2 C10 1.295(2)
C1 C6 1.373(3)
C1 C2 1.385(4)
C1 H1A 0.9300
C2 C3 1.357(5)
C2 H2 0.9300
C3 C4 1.362(4)
C3 H3 0.9300
C4 C5 1.391(4)
C4 H4 0.9300
C5 C6 1.370(3)
C5 H5 0.9300
C6 C7 1.515(3)
C7 C10 1.514(3)
C7 C8 1.546(2)
C7 H7 0.9800
C8 C9 1.493(3)
C8 H8 0.9800
C10 C11 1.458(3)
C11 C12 1.491(3)
C12 C17 1.380(3)
C12 C13 1.385(3)
C13 C14 1.380(3)
C13 H13 0.9300
C14 C15 1.365(3)
C14 H14 0.9300
C15 C16 1.362(3)
C15 H15 0.9300
C16 C17 1.377(3)
C16 H16 0.9300
C17 H17 0.9300

loop_
_geom_torsion_atom_site_label_1
_geom_torsion_atom_site_label_2
_geom_torsion_atom_site_label_3
_geom_torsion_atom_site_label_4
_geom_torsion
C8 N1 N2 C10 -11.5(3)
C6 C1 C2 C3 0.1(5)
C1 C2 C3 C4 1.6(5)
C2 C3 C4 C5 -1.4(5)
C3 C4 C5 C6 -0.5(4)
C4 C5 C6 C1 2.2(4)
C4 C5 C6 C7 -174.1(2)
C2 C1 C6 C5 -1.9(4)
C2 C1 C6 C7 174.2(2)
C5 C6 C7 C10 -156.76(19)
C1 C6 C7 C10 27.1(3)
C5 C6 C7 C8 90.8(2)
C1 C6 C7 C8 -85.3(2)
N2 N1 C8 C9 -102.6(2)
N2 N1 C8 C7 18.2(2)
C10 C7 C8 N1 -16.36(19)
C6 C7 C8 N1 105.15(18)
C10 C7 C8 C9 103.49(19)
C6 C7 C8 C9 -135.00(18)
N1 C8 C9 F3 64.4(3)
C7 C8 C9 F3 -49.9(3)
N1 C8 C9 F1 -176.09(17)
C7 C8 C9 F1 69.6(2)
N1 C8 C9 F2 -56.4(2)
C7 C8 C9 F2 -170.80(17)
N1 N2 C10 C11 175.00(19)
N1 N2 C10 C7 -1.0(2)
C6 C7 C10 N2 -107.97(19)
C8 C7 C10 N2 11.6(2)
C6 C7 C10 C11 76.0(2)
C8 C7 C10 C11 -164.42(17)
N2 C10 C11 O1 -167.2(2)
C7 C10 C11 O1 8.4(3)
N2 C10 C11 C12 10.4(3)
C7 C10 C11 C12 -173.98(18)
O1 C11 C12 C17 23.8(3)
C10 C11 C12 C17 -153.82(19)
O1 C11 C12 C13 -153.0(2)
C10 C11 C12 C13 29.5(3)
C17 C12 C13 C14 0.5(3)
C11 C12 C13 C14 177.19(19)
C12 C13 C14 C15 0.6(3)
C13 C14 C15 C16 -0.6(4)
C14 C15 C16 C17 -0.6(4)
C15 C16 C17 C12 1.7(4)
C13 C12 C17 C16 -1.7(3)
C11 C12 C17 C16 -178.6(2)
